data_7152452
loop_
_publ_author_name
'Sasaki, Toshiyuki'
'Shizuki, Norie'
'Hiraishi, Eri'
'Hisaki, Ichiro'
'Tohnai, Norimitsu'
'Miyata, Mikiji'

_publ_section_title
;
 Construction of multi-component supramolecular architectures of bile
 acids and cinchona alkaloids through helical-pitch-synchronized
 crystallization.
;
_journal_issue 30
_journal_name_full 'Organic &amp; biomolecular chemistry'
_journal_page_first 5985
_journal_page_last 5992
_journal_paper_doi 10.1039/c2ob25072a
_journal_volume 10
_journal_year 2012
_chemical_formula_moiety 'C52 H80 N2 O10 '
_chemical_formula_sum 'C52 H80 N2 O10'
_chemical_formula_weight 893.21
_space_group_IT_number 4
_symmetry_cell_setting monoclinic
_symmetry_Int_Tables_number 4
_symmetry_space_group_name_Hall 'P 2yb'
_symmetry_space_group_name_H-M 'P 1 21 1'
_cell_angle_alpha 90.0000
_cell_angle_beta 93.487(2)
_cell_angle_gamma 90.0000
_cell_formula_units_Z 2
_cell_length_a 11.2617(5)
_cell_length_b 7.6842(3)
_cell_length_c 27.7084(12)
_cell_measurement_reflns_used 10469
_cell_measurement_temperature 213.1
_cell_measurement_theta_max 68.2
_cell_measurement_theta_min 3.2
_cell_volume 2393.37(18)
_computing_cell_refinement PROCESS-AUTO
_computing_data_collection PROCESS-AUTO
_computing_data_reduction CrystalStructure
_computing_publication_material 'CrystalStructure 3.8'
_computing_structure_refinement SHELXL
_computing_structure_solution SIR2004
_diffrn_detector_area_resol_mean 10.00
_diffrn_measured_fraction_theta_full 0.966
_diffrn_measured_fraction_theta_max 0.966
_diffrn_measurement_device_type 'Rigaku RAXIS-RAPID'
_diffrn_measurement_method \w
_diffrn_radiation_type 'Cu K\a'
_diffrn_radiation_wavelength 1.54187
_diffrn_reflns_av_R_equivalents 0.150
_diffrn_reflns_limit_h_max 12
_diffrn_reflns_limit_h_min -13
_diffrn_reflns_limit_k_max 8
_diffrn_reflns_limit_k_min -8
_diffrn_reflns_limit_l_max 31
_diffrn_reflns_limit_l_min -33
_diffrn_reflns_number 23896
_diffrn_reflns_theta_full 68.22
_diffrn_reflns_theta_max 68.22
_exptl_absorpt_coefficient_mu 0.679
_exptl_absorpt_correction_type none
_exptl_crystal_colour colorless
_exptl_crystal_density_diffrn 1.239
_exptl_crystal_density_method 'not measured'
_exptl_crystal_description needle
_exptl_crystal_F_000 972.00
_exptl_crystal_size_max 0.45
_exptl_crystal_size_mid 0.15
_exptl_crystal_size_min 0.10
_refine_diff_density_max 0.45
_refine_diff_density_min -0.50
_refine_ls_abs_structure_details 'Flack, H. D. (1983), Acta Cryst. A39, 876-881. 2778 Friedel Pairs'
_refine_ls_abs_structure_Flack -1.9(9)
_refine_ls_extinction_method none
_refine_ls_goodness_of_fit_ref 1.327
_refine_ls_hydrogen_treatment refall
_refine_ls_number_parameters 522
_refine_ls_number_reflns 7356
_refine_ls_R_factor_gt 0.1664
_refine_ls_shift/su_max 0.0000
_refine_ls_structure_factor_coef Fsqd
_refine_ls_weighting_details 'w = 1/[\s^2^(Fo^2^)+(0.2000P)^2^+0.0000P] where P=(Fo^2^+2Fc^2^)/3'
_refine_ls_weighting_scheme calc
_refine_ls_wR_factor_ref 0.4750
_reflns_number_gt 3275
_reflns_number_total 7356
_reflns_threshold_expression F^2^>2.0\s(F^2^)
_cod_data_source_file c2ob25072a.txt
_cod_data_source_block '_080111'
_cod_original_cell_volume 2393.36(18)
_cod_original_formula_sum 'C52 H80 N2 O10 '
_cod_database_code 7152452

loop_
_symmetry_equiv_pos_site_id
_symmetry_equiv_pos_as_xyz
1 +X,+Y,+Z
2 -X,1/2+Y,-Z

loop_
_atom_site_label
_atom_site_type_symbol
_atom_site_fract_x
_atom_site_fract_y
_atom_site_fract_z
_atom_site_U_iso_or_equiv
_atom_site_adp_type
_atom_site_occupancy
_atom_site_symmetry_multiplicity
_atom_site_calc_flag
_atom_site_refinement_flags
O(1) O 0.1671(8) 0.0896(15) 1.2074(3) 0.090(2) Uani 1.00 1 d .
O(2) O -0.1302(7) 0.1025(11) 0.7002(2) 0.083(2) Uani 1.00 1 d .
O(3) O -0.1839(10) -0.1100(16) 0.7472(3) 0.111(3) Uani 1.00 1 d .
O(4) O 0.1795(8) 0.2759(17) 0.6182(4) 0.110(3) Uani 1.00 1 d .
O(5) O -0.1865(6) -0.4063(12) 0.6225(2) 0.077(2) Uani 1.00 1 d .
O(6) O 0.1502(18) -0.0534(16) 1.2936(3) 0.184(7) Uani 1.00 1 d .
O(7) O 0.4730(14) 0.131(2) 0.7161(6) 0.184(6) Uiso 1.00 1 d .
O(8) O 0.394(2) 0.196(4) 0.8040(9) 0.272(10) Uiso 1.00 1 d .
O(9) O 0.278(4) 0.809(7) 0.715(2) 0.56(3) Uiso 1.00 1 d .
O(10) O 0.218(4) 0.537(9) 0.7796(16) 0.49(2) Uiso 1.00 1 d .
N(1) N -0.2794(8) -0.0292(14) 0.6333(3) 0.070(2) Uani 1.00 1 d .
N(3) N 0.1568(10) -0.334(2) 0.5154(4) 0.093(3) Uani 1.00 1 d .
C(1) C 0.2587(11) -0.1112(16) 1.1535(4) 0.073(3) Uani 1.00 1 d .
C(2) C 0.2721(10) 0.0643(16) 1.1817(3) 0.065(2) Uani 1.00 1 d .
C(3) C 0.2952(11) 0.2116(16) 1.1475(4) 0.073(3) Uani 1.00 1 d .
C(4) C 0.4048(10) 0.1733(17) 1.1195(4) 0.072(3) Uani 1.00 1 d .
C(5) C 0.3896(9) -0.0014(16) 1.0877(3) 0.064(2) Uani 1.00 1 d .
C(6) C 0.5173(8) -0.0263(19) 1.0674(4) 0.082(3) Uani 1.00 1 d .
C(7) C 0.3623(10) -0.1497(16) 1.1232(4) 0.069(3) Uani 1.00 1 d .
C(8) C 0.3465(11) -0.3277(18) 1.0975(4) 0.076(3) Uani 1.00 1 d .
C(9) C 0.2485(11) -0.3100(18) 1.0558(4) 0.076(3) Uani 1.00 1 d .
C(10) C 0.2737(10) -0.1647(16) 1.0204(3) 0.069(3) Uani 1.00 1 d .
C(11) C 0.2907(8) 0.0097(16) 1.0476(3) 0.061(2) Uani 1.00 1 d .
C(12) C 0.3060(12) 0.1631(16) 1.0120(4) 0.078(3) Uani 1.00 1 d .
C(13) C 0.2097(10) 0.1761(17) 0.9711(4) 0.076(3) Uani 1.00 1 d .
C(14) C 0.1966(9) -0.0010(16) 0.9424(3) 0.064(2) Uani 1.00 1 d .
C(15) C 0.3099(9) -0.0330(19) 0.9155(4) 0.077(3) Uani 1.00 1 d .
C(16) C 0.1746(9) -0.1457(14) 0.9813(3) 0.061(2) Uani 1.00 1 d .
C(17) C 0.1410(12) -0.3089(16) 0.9496(4) 0.077(3) Uani 1.00 1 d .
C(18) C 0.0784(12) -0.2281(18) 0.9033(4) 0.082(3) Uani 1.00 1 d .
C(19) C 0.0838(9) -0.0239(15) 0.9079(3) 0.064(2) Uani 1.00 1 d .
C(20) C 0.0839(10) 0.0700(18) 0.8575(3) 0.071(3) Uani 1.00 1 d .
C(21) C 0.0927(11) 0.2692(18) 0.8636(4) 0.087(3) Uani 1.00 1 d .
C(22) C -0.0283(9) 0.0126(17) 0.8258(3) 0.069(3) Uani 1.00 1 d .
C(23) C -0.0300(12) 0.092(2) 0.7760(3) 0.099(4) Uani 1.00 1 d .
C(24) C -0.1201(13) 0.014(2) 0.7405(4) 0.099(4) Uani 1.00 1 d .
C(25) C 0.1518(11) -0.189(2) 0.5431(5) 0.086(4) Uani 1.00 1 d .
C(26) C 0.2377(13) -0.059(2) 0.5360(5) 0.095(4) Uani 1.00 1 d .
C(27) C 0.2464(11) 0.090(3) 0.5606(5) 0.109(6) Uani 1.00 1 d .
C(28) C 0.1629(12) 0.118(2) 0.5950(4) 0.081(3) Uani 1.00 1 d .
C(29) C 0.0974(14) 0.315(2) 0.6531(5) 0.115(5) Uani 1.00 1 d .
C(30) C 0.0780(10) 0.006(2) 0.6061(4) 0.087(4) Uani 1.00 1 d .
C(31) C 0.0690(11) -0.151(2) 0.5788(4) 0.080(3) Uani 1.00 1 d .
C(32) C -0.0187(10) -0.2776(19) 0.5836(4) 0.074(3) Uani 1.00 1 d .
C(33) C -0.0177(10) -0.434(2) 0.5567(4) 0.081(3) Uani 1.00 1 d .
C(34) C 0.0730(13) -0.453(2) 0.5238(4) 0.098(5) Uani 1.00 1 d .
C(35) C -0.1211(9) -0.2507(16) 0.6186(3) 0.063(2) Uani 1.00 1 d .
C(36) C -0.2056(9) -0.1078(16) 0.5941(3) 0.064(2) Uani 1.00 1 d .
C(37) C -0.2893(9) -0.175(2) 0.5534(3) 0.082(4) Uani 1.00 1 d .
C(38) C -0.4176(9) -0.101(2) 0.5588(4) 0.075(3) Uani 1.00 1 d .
C(39) C -0.4033(11) 0.092(2) 0.5638(5) 0.089(3) Uani 1.00 1 d .
C(40) C -0.3339(12) 0.1431(16) 0.6119(5) 0.088(4) Uani 1.00 1 d .
C(41) C -0.3769(10) -0.145(2) 0.6483(4) 0.085(4) Uani 1.00 1 d .
C(42) C -0.4687(10) -0.181(2) 0.6045(4) 0.084(4) Uani 1.00 1 d .
C(43) C -0.4917(18) -0.379(3) 0.5998(7) 0.143(8) Uani 1.00 1 d .
C(44) C -0.583(2) -0.450(3) 0.5967(11) 0.227(15) Uani 1.00 1 d .
C(45) C 0.542(2) 0.095(5) 0.7614(10) 0.232(13) Uiso 1.00 1 d .
C(46) C 0.452(3) 0.023(4) 0.7899(11) 0.242(14) Uiso 1.00 1 d .
C(47) C 0.421(3) 0.280(6) 0.7274(15) 0.286(19) Uiso 1.00 1 d .
C(48) C 0.329(3) 0.254(5) 0.7593(12) 0.244(14) Uiso 1.00 1 d .
C(50) C 0.331(4) 0.628(7) 0.7108(18) 0.32(2) Uiso 1.00 1 d .
C(51) C 0.350(3) 0.608(6) 0.7651(13) 0.267(16) Uiso 1.00 1 d .
C(52) C 0.163(3) 0.703(7) 0.7101(17) 0.31(2) Uiso 1.00 1 d .
C(53) C 0.122(3) 0.694(7) 0.7557(16) 0.32(2) Uiso 1.00 1 d .
H(1) H 0.2506 -0.2062 1.1767 0.088 Uiso 1.00 1 c R
H(2) H 0.1857 -0.1074 1.1324 0.088 Uiso 1.00 1 c R
H(3) H 0.3409 0.0546 1.2055 0.078 Uiso 1.00 1 c R
H(4) H 0.3074 0.3198 1.1659 0.088 Uiso 1.00 1 c R
H(5) H 0.2259 0.2273 1.1248 0.088 Uiso 1.00 1 c R
H(6) H 0.4743 0.1611 1.1424 0.086 Uiso 1.00 1 c R
H(7) H 0.4195 0.2717 1.0982 0.086 Uiso 1.00 1 c R
H(8) H 0.5202 0.0333 1.0367 0.099 Uiso 1.00 1 c R
H(9) H 0.5325 -0.1493 1.0630 0.099 Uiso 1.00 1 c R
H(10) H 0.5772 0.0219 1.0902 0.099 Uiso 1.00 1 c R
H(11) H 0.4332 -0.1606 1.1460 0.083 Uiso 1.00 1 c R
H(12) H 0.3234 -0.4163 1.1206 0.091 Uiso 1.00 1 c R
H(13) H 0.4217 -0.3636 1.0845 0.091 Uiso 1.00 1 c R
H(14) H 0.2417 -0.4205 1.0382 0.092 Uiso 1.00 1 c R
H(15) H 0.1720 -0.2874 1.0697 0.092 Uiso 1.00 1 c R
H(16) H 0.3482 -0.1926 1.0048 0.083 Uiso 1.00 1 c R
H(17) H 0.2160 0.0318 1.0637 0.073 Uiso 1.00 1 c R
H(18) H 0.3072 0.2722 1.0304 0.093 Uiso 1.00 1 c R
H(19) H 0.3833 0.1513 0.9979 0.093 Uiso 1.00 1 c R
H(20) H 0.2300 0.2693 0.9489 0.091 Uiso 1.00 1 c R
H(21) H 0.1337 0.2057 0.9844 0.091 Uiso 1.00 1 c R
H(22) H 0.3008 0.0185 0.8835 0.092 Uiso 1.00 1 c R
H(23) H 0.3230 -0.1572 0.9125 0.092 Uiso 1.00 1 c R
H(24) H 0.3774 0.0196 0.9334 0.092 Uiso 1.00 1 c R
H(25) H 0.1023 -0.1115 0.9976 0.073 Uiso 1.00 1 c R
H(26) H 0.2122 -0.3743 0.9419 0.092 Uiso 1.00 1 c R
H(27) H 0.0871 -0.3862 0.9660 0.092 Uiso 1.00 1 c R
H(28) H -0.0046 -0.2667 0.8998 0.099 Uiso 1.00 1 c R
H(29) H 0.1185 -0.2656 0.8747 0.099 Uiso 1.00 1 c R
H(30) H 0.0138 0.0162 0.9248 0.076 Uiso 1.00 1 c R
H(31) H 0.1550 0.0304 0.8412 0.085 Uiso 1.00 1 c R
H(32) H 0.0134 0.3183 0.8636 0.104 Uiso 1.00 1 c R
H(33) H 0.1340 0.3183 0.8370 0.104 Uiso 1.00 1 c R
H(34) H 0.1363 0.2962 0.8939 0.104 Uiso 1.00 1 c R
H(35) H -0.0292 -0.1146 0.8231 0.083 Uiso 1.00 1 c R
H(36) H -0.0999 0.0483 0.8416 0.083 Uiso 1.00 1 c R
H(37) H -0.0457 0.2166 0.7785 0.119 Uiso 1.00 1 c R
H(38) H 0.0490 0.0780 0.7634 0.119 Uiso 1.00 1 c R
H(39) H 0.2924 -0.0782 0.5122 0.115 Uiso 1.00 1 c R
H(40) H 0.3060 0.1717 0.5552 0.131 Uiso 1.00 1 c R
H(41) H 0.0297 0.3757 0.6378 0.138 Uiso 1.00 1 c R
H(42) H 0.1354 0.3878 0.6781 0.138 Uiso 1.00 1 c R
H(43) H 0.0707 0.2076 0.6674 0.138 Uiso 1.00 1 c R
H(44) H 0.0265 0.0300 0.6307 0.104 Uiso 1.00 1 c R
H(45) H -0.0747 -0.5211 0.5604 0.097 Uiso 1.00 1 c R
H(46) H 0.0746 -0.5573 0.5063 0.118 Uiso 1.00 1 c R
H(47) H -0.0888 -0.2114 0.6508 0.076 Uiso 1.00 1 c R
H(48) H -0.1557 -0.0148 0.5811 0.076 Uiso 1.00 1 c R
H(49) H -0.2912 -0.3027 0.5542 0.098 Uiso 1.00 1 c R
H(50) H -0.2607 -0.1393 0.5222 0.098 Uiso 1.00 1 c R
H(51) H -0.4697 -0.1297 0.5297 0.090 Uiso 1.00 1 c R
H(52) H -0.4821 0.1467 0.5626 0.107 Uiso 1.00 1 c R
H(53) H -0.3608 0.1367 0.5366 0.107 Uiso 1.00 1 c R
H(54) H -0.3877 0.1952 0.6344 0.105 Uiso 1.00 1 c R
H(55) H -0.2710 0.2270 0.6059 0.105 Uiso 1.00 1 c R
H(56) H -0.4176 -0.0901 0.6746 0.102 Uiso 1.00 1 c R
H(57) H -0.3432 -0.2556 0.6603 0.102 Uiso 1.00 1 c R
H(58) H -0.5445 -0.1215 0.6105 0.101 Uiso 1.00 1 c R
H(59) H -0.4238 -0.4504 0.5993 0.171 Uiso 1.00 1 c R
H(60) H -0.6536 -0.3861 0.5969 0.272 Uiso 1.00 1 c R
H(61) H -0.5854 -0.5723 0.5939 0.272 Uiso 1.00 1 c R
H(62) H 0.6058 0.0106 0.7567 0.278 Uiso 1.00 1 c R
H(63) H 0.5760 0.2010 0.7759 0.278 Uiso 1.00 1 c R
H(64) H 0.4858 -0.0411 0.8181 0.290 Uiso 1.00 1 c R
H(65) H 0.3964 -0.0523 0.7709 0.290 Uiso 1.00 1 c R
H(66) H 0.3879 0.3356 0.6977 0.343 Uiso 1.00 1 c R
H(67) H 0.4807 0.3582 0.7426 0.343 Uiso 1.00 1 c R
H(68) H 0.2725 0.1645 0.7470 0.292 Uiso 1.00 1 c R
H(69) H 0.2851 0.3620 0.7644 0.292 Uiso 1.00 1 c R
H(70) H 0.2746 0.5428 0.6963 0.389 Uiso 1.00 1 c R
H(71) H 0.4054 0.6262 0.6942 0.389 Uiso 1.00 1 c R
H(72) H 0.3697 0.7200 0.7806 0.321 Uiso 1.00 1 c R
H(73) H 0.4130 0.5239 0.7737 0.321 Uiso 1.00 1 c R
H(74) H 0.1041 0.7609 0.6879 0.377 Uiso 1.00 1 c R
H(75) H 0.1780 0.5864 0.6977 0.377 Uiso 1.00 1 c R
H(76) H 0.0388 0.6567 0.7552 0.384 Uiso 1.00 1 c R
H(77) H 0.1315 0.8049 0.7731 0.384 Uiso 1.00 1 c R
H(78) H 0.16(2) 0.11(4) 1.236(2) 0.22(11) Uiso 1.00 1 c .
H(79) H -0.1820 0.0547 0.6819 0.123 Uiso 1.00 1 c R
H(80) H -0.1723 -0.4488 0.6497 0.117 Uiso 1.00 1 c R

loop_
_atom_site_aniso_label
_atom_site_aniso_U_11
_atom_site_aniso_U_22
_atom_site_aniso_U_33
_atom_site_aniso_U_12
_atom_site_aniso_U_13
_atom_site_aniso_U_23
O(1) 0.087(5) 0.114(8) 0.071(5) 0.002(5) 0.026(4) 0.022(5)
O(2) 0.110(6) 0.077(6) 0.061(4) -0.019(5) 0.005(4) 0.006(4)
O(3) 0.123(7) 0.114(9) 0.093(6) -0.027(6) -0.021(5) 0.026(6)
O(4) 0.075(5) 0.129(10) 0.126(8) -0.012(6) 0.016(5) 0.030(8)
O(5) 0.084(5) 0.079(6) 0.069(4) 0.004(4) 0.012(4) 0.013(4)
O(6) 0.41(2) 0.080(7) 0.059(4) -0.035(11) 0.025(8) -0.007(5)
N(1) 0.073(5) 0.072(6) 0.065(5) 0.001(5) 0.008(4) -0.001(5)
N(3) 0.083(7) 0.117(11) 0.081(7) 0.013(7) 0.012(6) -0.021(7)
C(1) 0.094(8) 0.054(7) 0.074(6) -0.011(6) 0.027(6) -0.005(5)
C(2) 0.072(6) 0.063(7) 0.060(5) 0.014(5) -0.001(5) -0.002(5)
C(3) 0.089(8) 0.054(7) 0.080(7) 0.008(6) 0.033(6) 0.008(6)
C(4) 0.081(7) 0.071(8) 0.064(6) -0.005(6) 0.011(5) -0.007(6)
C(5) 0.059(6) 0.060(7) 0.074(6) 0.002(5) 0.022(5) 0.000(5)
C(6) 0.044(5) 0.100(10) 0.106(8) 0.014(6) 0.034(6) -0.003(8)
C(7) 0.070(6) 0.058(7) 0.081(7) -0.015(6) 0.014(5) -0.002(6)
C(8) 0.086(8) 0.080(9) 0.059(6) 0.001(6) -0.011(5) 0.020(6)
C(9) 0.087(8) 0.065(8) 0.078(7) -0.003(6) 0.014(6) 0.013(6)
C(10) 0.082(7) 0.077(8) 0.047(5) 0.008(6) -0.013(5) -0.003(5)
C(11) 0.051(5) 0.074(8) 0.057(5) -0.001(5) 0.003(4) -0.000(5)
C(12) 0.107(9) 0.045(7) 0.082(7) 0.001(6) 0.013(7) 0.007(6)
C(13) 0.077(7) 0.071(8) 0.079(7) -0.011(6) -0.004(6) -0.004(6)
C(14) 0.061(6) 0.070(8) 0.061(5) -0.006(6) 0.002(4) -0.002(5)
C(15) 0.069(7) 0.085(9) 0.080(6) -0.014(6) 0.026(5) 0.005(7)
C(16) 0.072(6) 0.041(6) 0.070(6) -0.008(5) 0.009(5) -0.001(5)
C(17) 0.093(8) 0.062(7) 0.072(7) -0.004(6) -0.028(6) -0.007(6)
C(18) 0.105(9) 0.072(9) 0.070(6) -0.009(7) 0.000(6) 0.009(6)
C(19) 0.074(6) 0.048(6) 0.067(6) -0.011(5) -0.005(5) 0.003(5)
C(20) 0.078(7) 0.082(9) 0.052(5) -0.008(6) 0.001(5) 0.016(5)
C(21) 0.083(8) 0.073(9) 0.102(9) -0.014(7) -0.010(7) 0.019(7)
C(22) 0.073(7) 0.072(8) 0.064(6) -0.000(6) 0.006(5) 0.006(5)
C(23) 0.105(9) 0.125(12) 0.063(6) -0.042(9) -0.031(6) 0.029(8)
C(24) 0.097(10) 0.134(15) 0.065(7) 0.004(10) 0.004(7) 0.018(8)
C(25) 0.063(7) 0.110(13) 0.086(8) 0.002(7) 0.004(6) 0.038(9)
C(26) 0.102(11) 0.113(13) 0.069(8) 0.010(9) -0.019(7) 0.022(8)
C(27) 0.065(8) 0.18(2) 0.089(9) 0.000(10) 0.017(7) 0.046(12)
C(28) 0.093(9) 0.073(9) 0.072(7) -0.006(7) -0.026(7) 0.015(7)
C(29) 0.102(11) 0.122(15) 0.118(11) -0.004(10) -0.019(9) 0.007(11)
C(30) 0.058(7) 0.125(13) 0.077(7) -0.003(8) 0.002(5) 0.021(8)
C(31) 0.067(7) 0.117(12) 0.056(6) 0.019(7) 0.011(5) 0.004(7)
C(32) 0.059(6) 0.099(10) 0.064(6) 0.006(6) 0.013(5) 0.021(6)
C(33) 0.069(7) 0.102(10) 0.070(6) 0.015(7) -0.010(5) -0.028(7)
C(34) 0.087(9) 0.132(15) 0.075(7) 0.033(9) -0.002(7) -0.035(9)
C(35) 0.060(6) 0.070(8) 0.060(5) 0.009(6) 0.015(5) 0.007(5)
C(36) 0.063(6) 0.076(8) 0.051(5) 0.005(5) 0.002(4) 0.008(5)
C(37) 0.075(7) 0.114(12) 0.057(5) 0.004(7) 0.000(5) -0.019(6)
C(38) 0.056(6) 0.106(11) 0.063(6) 0.000(6) -0.001(5) 0.021(6)
C(39) 0.071(7) 0.087(10) 0.108(9) 0.003(7) -0.010(7) -0.007(8)
C(40) 0.096(9) 0.048(8) 0.118(10) 0.005(6) -0.002(8) -0.003(7)
C(41) 0.069(7) 0.112(11) 0.076(7) -0.043(7) 0.027(6) 0.001(7)
C(42) 0.052(6) 0.125(13) 0.076(7) -0.002(7) 0.009(5) -0.003(7)
C(43) 0.109(13) 0.15(2) 0.165(16) -0.055(14) -0.004(12) -0.032(15)
C(44) 0.17(2) 0.14(2) 0.36(3) -0.023(18) -0.05(2) 0.13(2)

loop_
_atom_type_symbol
_atom_type_description
_atom_type_scat_dispersion_real
_atom_type_scat_dispersion_imag
_atom_type_scat_source
C C 0.018 0.009
;
International Tables for Crystallography
(1992, Vol. C, Tables 4.2.6.8 and 6.1.1.4)
;
H H 0.000 0.000
;
International Tables for Crystallography
(1992, Vol. C, Table 6.1.1.4)
;
O O 0.049 0.032
;
International Tables for Crystallography
(1992, Vol. C, Tables 4.2.6.8 and 6.1.1.4)
;
N N 0.031 0.018
;
International Tables for Crystallography
(1992, Vol. C, Tables 4.2.6.8 and 6.1.1.4)
;

loop_
_geom_angle_atom_site_label_1
_geom_angle_atom_site_label_2
_geom_angle_atom_site_label_3
_geom_angle
_geom_angle_publ_flag
C(28) O(4) C(29) 115.5(12) yes
C(45) O(7) C(47) 100(2) yes
C(46) O(8) C(48) 104(2) yes
C(50) O(9) C(52) 81(3) yes
C(51) O(10) C(53) 103(4) yes
C(36) N(1) C(40) 106.5(8) yes
C(36) N(1) C(41) 113.7(9) yes
C(40) N(1) C(41) 109.4(9) yes
C(25) N(3) C(34) 114.0(12) yes
C(2) C(1) C(7) 113.2(10) yes
O(1) C(2) C(1) 108.0(9) yes
O(1) C(2) C(3) 113.0(10) yes
C(1) C(2) C(3) 110.4(9) yes
C(2) C(3) C(4) 110.5(10) yes
C(3) C(4) C(5) 112.1(9) yes
C(4) C(5) C(6) 103.0(9) yes
C(4) C(5) C(7) 106.4(8) yes
C(4) C(5) C(11) 113.6(9) yes
C(6) C(5) C(7) 110.8(9) yes
C(6) C(5) C(11) 112.8(8) yes
C(7) C(5) C(11) 109.9(9) yes
C(1) C(7) C(5) 113.6(9) yes
C(1) C(7) C(8) 111.0(10) yes
C(5) C(7) C(8) 112.2(9) yes
C(7) C(8) C(9) 108.8(10) yes
C(8) C(9) C(10) 113.0(10) yes
C(9) C(10) C(11) 110.1(8) yes
C(9) C(10) C(16) 111.9(9) yes
C(11) C(10) C(16) 109.2(9) yes
C(5) C(11) C(10) 111.7(9) yes
C(5) C(11) C(12) 113.6(9) yes
C(10) C(11) C(12) 111.4(8) yes
C(11) C(12) C(13) 114.9(10) yes
C(12) C(13) C(14) 111.1(10) yes
C(13) C(14) C(15) 109.1(9) yes
C(13) C(14) C(16) 106.0(8) yes
C(13) C(14) C(19) 117.1(9) yes
C(15) C(14) C(16) 112.9(9) yes
C(15) C(14) C(19) 110.9(8) yes
C(16) C(14) C(19) 100.6(8) yes
C(10) C(16) C(14) 114.6(9) yes
C(10) C(16) C(17) 117.8(9) yes
C(14) C(16) C(17) 102.9(8) yes
C(16) C(17) C(18) 103.0(9) yes
C(17) C(18) C(19) 108.5(9) yes
C(14) C(19) C(18) 100.9(9) yes
C(14) C(19) C(20) 116.7(9) yes
C(18) C(19) C(20) 112.7(9) yes
C(19) C(20) C(21) 111.2(9) yes
C(19) C(20) C(22) 109.0(9) yes
C(21) C(20) C(22) 112.8(10) yes
C(20) C(22) C(23) 111.5(10) yes
C(22) C(23) C(24) 114.3(13) yes
O(2) C(24) O(3) 121.1(12) yes
O(2) C(24) C(23) 112.0(14) yes
O(3) C(24) C(23) 126.8(13) yes
N(3) C(25) C(26) 116.7(13) yes
N(3) C(25) C(31) 127.7(14) yes
C(26) C(25) C(31) 115.6(14) yes
C(25) C(26) C(27) 124.3(14) yes
C(26) C(27) C(28) 117.1(16) yes
O(4) C(28) C(27) 112.3(14) yes
O(4) C(28) C(30) 122.5(13) yes
C(27) C(28) C(30) 125.1(15) yes
C(28) C(30) C(31) 117.0(12) yes
C(25) C(31) C(30) 120.8(13) yes
C(25) C(31) C(32) 114.6(13) yes
C(30) C(31) C(32) 124.5(11) yes
C(31) C(32) C(33) 120.7(11) yes
C(31) C(32) C(35) 121.2(11) yes
C(33) C(32) C(35) 118.0(11) yes
C(32) C(33) C(34) 117.2(13) yes
N(3) C(34) C(33) 125.6(15) yes
O(5) C(35) C(32) 110.1(10) yes
O(5) C(35) C(36) 108.5(8) yes
C(32) C(35) C(36) 105.9(8) yes
N(1) C(36) C(35) 108.0(7) yes
N(1) C(36) C(37) 108.9(8) yes
C(35) C(36) C(37) 114.4(10) yes
C(36) C(37) C(38) 109.9(9) yes
C(37) C(38) C(39) 105.8(10) yes
C(37) C(38) C(42) 109.1(10) yes
C(39) C(38) C(42) 110.8(11) yes
C(38) C(39) C(40) 112.1(11) yes
N(1) C(40) C(39) 106.1(10) yes
N(1) C(41) C(42) 110.6(9) yes
C(38) C(42) C(41) 107.7(9) yes
C(38) C(42) C(43) 112.6(12) yes
C(41) C(42) C(43) 109.6(12) yes
C(42) C(43) C(44) 128(2) yes
O(7) C(45) C(46) 101(2) yes
O(8) C(46) C(45) 97(2) yes
O(7) C(47) C(48) 112(3) yes
O(8) C(48) C(47) 102(2) yes
O(9) C(50) C(51) 93(4) yes
O(10) C(51) C(50) 101(3) yes
O(9) C(52) C(53) 106(4) yes
O(10) C(53) C(52) 99(3) yes
C(2) O(1) H(78) 127(17) no
C(24) O(2) H(79) 108.2 no
C(35) O(5) H(80) 109.3 no
C(2) C(1) H(1) 108.9 no
C(2) C(1) H(2) 109.0 no
C(7) C(1) H(1) 108.9 no
C(7) C(1) H(2) 108.9 no
H(1) C(1) H(2) 107.8 no
O(1) C(2) H(3) 108.5 no
C(1) C(2) H(3) 108.5 no
C(3) C(2) H(3) 108.5 no
C(2) C(3) H(4) 109.6 no
C(2) C(3) H(5) 109.6 no
C(4) C(3) H(4) 109.5 no
C(4) C(3) H(5) 109.5 no
H(4) C(3) H(5) 108.1 no
C(3) C(4) H(6) 109.2 no
C(3) C(4) H(7) 109.2 no
C(5) C(4) H(6) 109.2 no
C(5) C(4) H(7) 109.2 no
H(6) C(4) H(7) 107.9 no
C(5) C(6) H(8) 109.5 no
C(5) C(6) H(9) 109.5 no
C(5) C(6) H(10) 109.5 no
H(8) C(6) H(9) 109.5 no
H(8) C(6) H(10) 109.5 no
H(9) C(6) H(10) 109.5 no
C(1) C(7) H(11) 106.5 no
C(5) C(7) H(11) 106.5 no
C(8) C(7) H(11) 106.5 no
C(7) C(8) H(12) 109.9 no
C(7) C(8) H(13) 109.9 no
C(9) C(8) H(12) 109.9 no
C(9) C(8) H(13) 109.9 no
H(12) C(8) H(13) 108.3 no
C(8) C(9) H(14) 109.0 no
C(8) C(9) H(15) 109.0 no
C(10) C(9) H(14) 109.0 no
C(10) C(9) H(15) 109.0 no
H(14) C(9) H(15) 107.8 no
C(9) C(10) H(16) 108.5 no
C(11) C(10) H(16) 108.5 no
C(16) C(10) H(16) 108.5 no
C(5) C(11) H(17) 106.6 no
C(10) C(11) H(17) 106.6 no
C(12) C(11) H(17) 106.6 no
C(11) C(12) H(18) 108.6 no
C(11) C(12) H(19) 108.6 no
C(13) C(12) H(18) 108.5 no
C(13) C(12) H(19) 108.5 no
H(18) C(12) H(19) 107.5 no
C(12) C(13) H(20) 109.4 no
C(12) C(13) H(21) 109.4 no
C(14) C(13) H(20) 109.4 no
C(14) C(13) H(21) 109.4 no
H(20) C(13) H(21) 108.0 no
C(14) C(15) H(22) 109.5 no
C(14) C(15) H(23) 109.5 no
C(14) C(15) H(24) 109.5 no
H(22) C(15) H(23) 109.5 no
H(22) C(15) H(24) 109.5 no
H(23) C(15) H(24) 109.5 no
C(10) C(16) H(25) 107.0 no
C(14) C(16) H(25) 107.0 no
C(17) C(16) H(25) 107.0 no
C(16) C(17) H(26) 111.2 no
C(16) C(17) H(27) 111.2 no
C(18) C(17) H(26) 111.2 no
C(18) C(17) H(27) 111.2 no
H(26) C(17) H(27) 109.1 no
C(17) C(18) H(28) 110.0 no
C(17) C(18) H(29) 110.0 no
C(19) C(18) H(28) 110.0 no
C(19) C(18) H(29) 110.0 no
H(28) C(18) H(29) 108.4 no
C(14) C(19) H(30) 108.7 no
C(18) C(19) H(30) 108.7 no
C(20) C(19) H(30) 108.7 no
C(19) C(20) H(31) 107.9 no
C(21) C(20) H(31) 107.9 no
C(22) C(20) H(31) 107.9 no
C(20) C(21) H(32) 109.5 no
C(20) C(21) H(33) 109.5 no
C(20) C(21) H(34) 109.5 no
H(32) C(21) H(33) 109.5 no
H(32) C(21) H(34) 109.5 no
H(33) C(21) H(34) 109.5 no
C(20) C(22) H(35) 109.3 no
C(20) C(22) H(36) 109.3 no
C(23) C(22) H(35) 109.3 no
C(23) C(22) H(36) 109.3 no
H(35) C(22) H(36) 108.0 no
C(22) C(23) H(37) 108.7 no
C(22) C(23) H(38) 108.7 no
C(24) C(23) H(37) 108.7 no
C(24) C(23) H(38) 108.7 no
H(37) C(23) H(38) 107.6 no
C(25) C(26) H(39) 117.8 no
C(27) C(26) H(39) 117.8 no
C(26) C(27) H(40) 121.5 no
C(28) C(27) H(40) 121.5 no
O(4) C(29) H(41) 109.5 no
O(4) C(29) H(42) 109.5 no
O(4) C(29) H(43) 109.5 no
H(41) C(29) H(42) 109.5 no
H(41) C(29) H(43) 109.5 no
H(42) C(29) H(43) 109.5 no
C(28) C(30) H(44) 121.5 no
C(31) C(30) H(44) 121.5 no
C(32) C(33) H(45) 121.4 no
C(34) C(33) H(45) 121.4 no
N(3) C(34) H(46) 117.2 no
C(33) C(34) H(46) 117.2 no
O(5) C(35) H(47) 110.7 no
C(32) C(35) H(47) 110.7 no
C(36) C(35) H(47) 110.7 no
N(1) C(36) H(48) 108.5 no
C(35) C(36) H(48) 108.5 no
C(37) C(36) H(48) 108.5 no
C(36) C(37) H(49) 109.7 no
C(36) C(37) H(50) 109.7 no
C(38) C(37) H(49) 109.7 no
C(38) C(37) H(50) 109.7 no
H(49) C(37) H(50) 108.2 no
C(37) C(38) H(51) 110.3 no
C(39) C(38) H(51) 110.3 no
C(42) C(38) H(51) 110.3 no
C(38) C(39) H(52) 109.2 no
C(38) C(39) H(53) 109.2 no
C(40) C(39) H(52) 109.2 no
C(40) C(39) H(53) 109.2 no
H(52) C(39) H(53) 107.9 no
N(1) C(40) H(54) 110.5 no
N(1) C(40) H(55) 110.5 no
C(39) C(40) H(54) 110.5 no
C(39) C(40) H(55) 110.5 no
H(54) C(40) H(55) 108.7 no
N(1) C(41) H(56) 109.5 no
N(1) C(41) H(57) 109.5 no
C(42) C(41) H(56) 109.5 no
C(42) C(41) H(57) 109.5 no
H(56) C(41) H(57) 108.1 no
C(38) C(42) H(58) 108.9 no
C(41) C(42) H(58) 109.0 no
C(43) C(42) H(58) 108.9 no
C(42) C(43) H(59) 116.2 no
C(44) C(43) H(59) 116.2 no
C(43) C(44) H(60) 120.0 no
C(43) C(44) H(61) 120.0 no
H(60) C(44) H(61) 120.0 no
O(7) C(45) H(62) 111.6 no
O(7) C(45) H(63) 111.6 no
C(46) C(45) H(62) 111.6 no
C(46) C(45) H(63) 111.6 no
H(62) C(45) H(63) 109.4 no
O(8) C(46) H(64) 112.3 no
O(8) C(46) H(65) 112.3 no
C(45) C(46) H(64) 112.3 no
C(45) C(46) H(65) 112.3 no
H(64) C(46) H(65) 109.9 no
O(7) C(47) H(66) 109.2 no
O(7) C(47) H(67) 109.2 no
C(48) C(47) H(66) 109.2 no
C(48) C(47) H(67) 109.2 no
H(66) C(47) H(67) 107.9 no
O(8) C(48) H(68) 111.3 no
O(8) C(48) H(69) 111.3 no
C(47) C(48) H(68) 111.3 no
C(47) C(48) H(69) 111.3 no
H(68) C(48) H(69) 109.2 no
O(9) C(50) H(70) 113.1 no
O(9) C(50) H(71) 113.1 no
C(51) C(50) H(70) 113.1 no
C(51) C(50) H(71) 113.1 no
H(70) C(50) H(71) 110.5 no
O(10) C(51) H(72) 111.5 no
O(10) C(51) H(73) 111.5 no
C(50) C(51) H(72) 111.5 no
C(50) C(51) H(73) 111.5 no
H(72) C(51) H(73) 109.3 no
O(9) C(52) H(74) 110.5 no
O(9) C(52) H(75) 110.5 no
C(53) C(52) H(74) 110.5 no
C(53) C(52) H(75) 110.5 no
H(74) C(52) H(75) 108.7 no
O(10) C(53) H(76) 112.0 no
O(10) C(53) H(77) 112.0 no
C(52) C(53) H(76) 112.0 no
C(52) C(53) H(77) 112.0 no
H(76) C(53) H(77) 109.7 no

loop_
_geom_bond_atom_site_label_1
_geom_bond_atom_site_label_2
_geom_bond_distance
_geom_bond_publ_flag
O(1) C(2) 1.430(14) yes
O(2) C(24) 1.306(16) yes
O(3) C(24) 1.21(2) yes
O(4) C(28) 1.378(19) yes
O(4) C(29) 1.41(2) yes
O(5) C(35) 1.412(15) yes
O(7) C(45) 1.46(3) yes
O(7) C(47) 1.33(5) yes
O(8) C(46) 1.54(4) yes
O(8) C(48) 1.47(4) yes
O(9) C(50) 1.52(7) yes
O(9) C(52) 1.53(7) yes
O(10) C(51) 1.66(6) yes
O(10) C(53) 1.73(7) yes
N(1) C(36) 1.531(14) yes
N(1) C(40) 1.560(16) yes
N(1) C(41) 1.493(16) yes
N(3) C(25) 1.35(2) yes
N(3) C(34) 1.34(2) yes
C(1) C(2) 1.561(16) yes
C(1) C(7) 1.507(17) yes
C(2) C(3) 1.510(16) yes
C(3) C(4) 1.526(17) yes
C(4) C(5) 1.611(17) yes
C(5) C(6) 1.586(14) yes
C(5) C(7) 1.549(16) yes
C(5) C(11) 1.526(13) yes
C(7) C(8) 1.548(18) yes
C(8) C(9) 1.554(16) yes
C(9) C(10) 1.526(17) yes
C(10) C(11) 1.543(17) yes
C(10) C(16) 1.514(15) yes
C(11) C(12) 1.553(16) yes
C(12) C(13) 1.525(17) yes
C(13) C(14) 1.578(17) yes
C(14) C(15) 1.536(15) yes
C(14) C(16) 1.580(15) yes
C(14) C(19) 1.552(14) yes
C(16) C(17) 1.565(16) yes
C(17) C(18) 1.555(17) yes
C(18) C(19) 1.575(18) yes
C(19) C(20) 1.574(15) yes
C(20) C(21) 1.542(19) yes
C(20) C(22) 1.558(15) yes
C(22) C(23) 1.507(16) yes
C(23) C(24) 1.492(19) yes
C(25) C(26) 1.41(2) yes
C(25) C(31) 1.431(18) yes
C(26) C(27) 1.33(2) yes
C(27) C(28) 1.40(2) yes
C(28) C(30) 1.34(2) yes
C(30) C(31) 1.42(2) yes
C(31) C(32) 1.40(2) yes
C(32) C(33) 1.41(2) yes
C(32) C(35) 1.563(15) yes
C(33) C(34) 1.417(19) yes
C(35) C(36) 1.580(16) yes
C(36) C(37) 1.517(14) yes
C(37) C(38) 1.568(16) yes
C(38) C(39) 1.50(2) yes
C(38) C(42) 1.548(17) yes
C(39) C(40) 1.553(19) yes
C(41) C(42) 1.569(16) yes
C(42) C(43) 1.55(2) yes
C(43) C(44) 1.16(3) yes
C(45) C(46) 1.43(4) yes
C(47) C(48) 1.42(5) yes
C(50) C(51) 1.51(6) yes
C(52) C(53) 1.37(6) yes
O(1) H(78) 0.81(13) no
O(2) H(79) 0.835 no
O(5) H(80) 0.828 no
C(1) H(1) 0.980 no
C(1) H(2) 0.980 no
C(2) H(3) 0.990 no
C(3) H(4) 0.980 no
C(3) H(5) 0.980 no
C(4) H(6) 0.980 no
C(4) H(7) 0.980 no
C(6) H(8) 0.970 no
C(6) H(9) 0.970 no
C(6) H(10) 0.970 no
C(7) H(11) 0.990 no
C(8) H(12) 0.980 no
C(8) H(13) 0.980 no
C(9) H(14) 0.980 no
C(9) H(15) 0.980 no
C(10) H(16) 0.990 no
C(11) H(17) 0.990 no
C(12) H(18) 0.980 no
C(12) H(19) 0.980 no
C(13) H(20) 0.980 no
C(13) H(21) 0.980 no
C(15) H(22) 0.970 no
C(15) H(23) 0.970 no
C(15) H(24) 0.970 no
C(16) H(25) 0.990 no
C(17) H(26) 0.980 no
C(17) H(27) 0.980 no
C(18) H(28) 0.980 no
C(18) H(29) 0.980 no
C(19) H(30) 0.990 no
C(20) H(31) 0.990 no
C(21) H(32) 0.970 no
C(21) H(33) 0.970 no
C(21) H(34) 0.970 no
C(22) H(35) 0.980 no
C(22) H(36) 0.980 no
C(23) H(37) 0.980 no
C(23) H(38) 0.980 no
C(26) H(39) 0.940 no
C(27) H(40) 0.940 no
C(29) H(41) 0.970 no
C(29) H(42) 0.970 no
C(29) H(43) 0.970 no
C(30) H(44) 0.940 no
C(33) H(45) 0.940 no
C(34) H(46) 0.940 no
C(35) H(47) 0.990 no
C(36) H(48) 0.990 no
C(37) H(49) 0.980 no
C(37) H(50) 0.980 no
C(38) H(51) 0.990 no
C(39) H(52) 0.980 no
C(39) H(53) 0.980 no
C(40) H(54) 0.980 no
C(40) H(55) 0.980 no
C(41) H(56) 0.980 no
C(41) H(57) 0.980 no
C(42) H(58) 0.990 no
C(43) H(59) 0.940 no
C(44) H(60) 0.940 no
C(44) H(61) 0.940 no
C(45) H(62) 0.980 no
C(45) H(63) 0.980 no
C(46) H(64) 0.980 no
C(46) H(65) 0.980 no
C(47) H(66) 0.980 no
C(47) H(67) 0.980 no
C(48) H(68) 0.980 no
C(48) H(69) 0.980 no
C(50) H(70) 0.980 no
C(50) H(71) 0.980 no
C(51) H(72) 0.980 no
C(51) H(73) 0.980 no
C(52) H(74) 0.980 no
C(52) H(75) 0.980 no
C(53) H(76) 0.980 no
C(53) H(77) 0.980 no

loop_
_geom_contact_atom_site_label_1
_geom_contact_atom_site_label_2
_geom_contact_distance
_geom_contact_site_symmetry_2
O(1) O(3) 2.631(16) 2_557
O(1) O(6) 2.645(13) .
O(1) C(53) 3.56(4) 2_547
O(2) O(6) 2.660(15) 2_557
O(2) N(1) 2.628(11) .
O(2) C(29) 3.368(19) .
O(2) C(35) 3.539(14) .
O(2) C(36) 3.417(12) .
O(2) C(40) 3.265(15) .
O(2) C(41) 3.595(15) .
O(3) O(1) 2.631(16) 2_547
O(3) N(1) 3.329(12) .
O(3) C(2) 3.372(16) 2_547
O(3) C(3) 3.523(16) 2_547
O(3) C(41) 3.403(15) .
O(3) C(45) 3.51(3) 1_455
O(4) C(33) 3.516(17) 1_565
O(4) C(34) 3.501(19) 1_565
O(4) C(44) 3.49(2) 1_665
O(5) O(6) 2.597(12) 2_547
O(6) O(1) 2.645(13) .
O(6) O(2) 2.660(15) 2_547
O(6) O(5) 2.597(12) 2_557
O(6) C(2) 3.581(16) .
O(6) C(23) 3.56(2) 2_547
O(6) C(24) 3.47(2) 2_547
O(6) C(29) 3.39(2) 2_547
O(6) C(35) 3.397(16) 2_557
O(7) O(9) 3.30(5) 1_545
O(7) C(41) 3.36(2) 1_655
O(8) O(10) 3.33(6) .
O(8) C(7) 3.51(2) 2_657
O(8) C(51) 3.37(5) .
O(9) O(7) 3.30(5) 1_565
O(9) C(46) 3.22(6) 1_565
O(10) O(8) 3.33(6) .
O(10) C(21) 3.47(5) .
O(10) C(47) 3.41(7) .
O(10) C(48) 2.58(7) .
N(1) O(2) 2.628(11) .
N(1) O(3) 3.329(12) .
N(1) C(24) 3.392(15) .
C(2) O(3) 3.372(16) 2_557
C(2) O(6) 3.581(16) .
C(3) O(3) 3.523(16) 2_557
C(7) O(8) 3.51(2) 2_647
C(21) O(10) 3.47(5) .
C(23) O(6) 3.56(2) 2_557
C(23) C(53) 3.56(5) 1_545
C(24) O(6) 3.47(2) 2_557
C(24) N(1) 3.392(15) .
C(25) C(34) 3.54(2) 2_556
C(26) C(33) 3.588(18) 2_556
C(29) O(2) 3.368(19) .
C(29) O(6) 3.39(2) 2_557
C(29) C(33) 3.48(2) 1_565
C(29) C(52) 3.44(5) .
C(31) C(34) 3.521(19) 2_556
C(33) O(4) 3.516(17) 1_545
C(33) C(26) 3.588(18) 2_546
C(33) C(29) 3.48(2) 1_545
C(34) O(4) 3.501(19) 1_545
C(34) C(25) 3.54(2) 2_546
C(34) C(31) 3.521(19) 2_546
C(35) O(2) 3.539(14) .
C(35) O(6) 3.397(16) 2_547
C(36) O(2) 3.417(12) .
C(40) O(2) 3.265(15) .
C(41) O(2) 3.595(15) .
C(41) O(3) 3.403(15) .
C(41) O(7) 3.36(2) 1_455
C(44) O(4) 3.49(2) 1_445
C(44) C(50) 3.42(5) 1_445
C(45) O(3) 3.51(3) 1_655
C(46) O(9) 3.22(6) 1_545
C(46) C(51) 3.44(5) 1_545
C(47) O(10) 3.41(7) .
C(47) C(50) 2.89(7) .
C(47) C(51) 2.86(6) .
C(48) O(10) 2.58(7) .
C(48) C(50) 3.17(7) .
C(48) C(51) 2.74(6) .
C(50) C(44) 3.42(5) 1_665
C(50) C(47) 2.89(7) .
C(50) C(48) 3.17(7) .
C(51) O(8) 3.37(5) .
C(51) C(46) 3.44(5) 1_565
C(51) C(47) 2.86(6) .
C(51) C(48) 2.74(6) .
C(52) C(29) 3.44(5) .
C(53) O(1) 3.56(4) 2_557
C(53) C(23) 3.56(5) 1_565
O(1) H(28) 3.569 2_557
O(1) H(32) 3.444 2_547
O(1) H(35) 2.852 2_557
O(1) H(37) 3.209 2_547
O(1) H(76) 2.647 2_547
O(2) H(41) 3.320 .
O(2) H(43) 2.617 .
O(2) H(44) 2.748 .
O(2) H(47) 2.827 .
O(2) H(48) 3.417 .
O(2) H(54) 3.405 .
O(2) H(55) 3.123 .
O(2) H(56) 3.590 .
O(2) H(62) 3.515 1_455
O(3) H(3) 3.431 2_547
O(3) H(4) 2.905 2_547
O(3) H(47) 3.039 .
O(3) H(56) 3.217 .
O(3) H(57) 3.121 .
O(3) H(62) 2.572 1_455
O(3) H(76) 3.080 1_545
O(3) H(78) 2.2(3) 2_547
O(4) H(45) 3.555 1_565
O(4) H(46) 3.494 1_565
O(4) H(60) 3.280 1_665
O(4) H(61) 3.007 1_665
O(4) H(66) 3.154 .
O(4) H(70) 3.123 .
O(4) H(75) 3.248 .
O(5) H(41) 2.965 1_545
O(5) H(55) 3.001 1_545
O(6) H(3) 3.448 .
O(6) H(37) 2.866 2_547
O(6) H(41) 2.913 2_547
O(6) H(42) 3.387 2_547
O(6) H(43) 3.325 2_547
O(6) H(47) 3.145 2_557
O(6) H(55) 3.464 2_547
O(6) H(57) 3.356 2_557
O(6) H(76) 2.935 2_547
O(6) H(78) 2.0(2) .
O(6) H(79) 3.103 2_547
O(6) H(80) 1.771 2_557
O(7) H(54) 2.874 1_655
O(7) H(56) 2.427 1_655
O(7) H(58) 3.504 1_655
O(7) H(73) 3.502 .
O(8) H(11) 2.565 2_657
O(8) H(22) 2.848 .
O(8) H(31) 3.207 .
O(8) H(33) 3.262 .
O(8) H(73) 2.667 .
O(9) H(65) 2.252 1_565
O(9) H(68) 2.875 1_565
O(10) H(29) 3.296 1_565
O(10) H(33) 2.534 .
O(10) H(42) 3.125 .
O(10) H(66) 3.423 .
O(10) H(67) 3.471 .
O(10) H(68) 3.072 .
O(10) H(69) 1.607 .
N(1) H(79) 1.803 .
N(3) H(45) 3.285 2_556
N(3) H(46) 3.387 2_556
N(3) H(48) 3.015 2_546
N(3) H(50) 2.850 2_546
N(3) H(53) 2.794 2_546
N(3) H(60) 3.038 1_655
C(1) H(32) 3.119 2_547
C(1) H(36) 3.177 2_547
C(1) H(37) 3.406 2_547
C(1) H(63) 2.988 2_647
C(2) H(63) 3.443 2_647
C(3) H(12) 2.977 1_565
C(3) H(28) 3.455 2_557
C(3) H(35) 3.423 2_557
C(3) H(36) 3.421 2_557
C(3) H(64) 3.212 2_657
C(4) H(12) 3.285 1_565
C(4) H(23) 3.494 2_657
C(4) H(64) 3.010 2_657
C(6) H(19) 3.304 2_647
C(6) H(20) 3.306 2_647
C(6) H(23) 3.386 2_657
C(6) H(26) 3.288 2_657
C(7) H(63) 3.062 2_647
C(8) H(4) 3.349 1_545
C(8) H(7) 3.186 1_545
C(8) H(24) 3.479 2_647
C(8) H(36) 3.470 2_547
C(8) H(63) 3.570 2_647
C(8) H(64) 3.344 2_647
C(9) H(18) 3.361 1_545
C(9) H(30) 3.315 2_547
C(9) H(36) 3.556 2_547
C(12) H(9) 3.189 2_657
C(12) H(14) 3.369 1_565
C(13) H(9) 3.384 2_657
C(13) H(26) 3.549 1_565
C(15) H(7) 3.439 2_647
C(15) H(9) 3.474 2_657
C(15) H(13) 3.292 2_657
C(15) H(64) 3.443 .
C(17) H(20) 3.393 1_545
C(17) H(34) 3.403 1_545
C(18) H(5) 3.484 2_547
C(19) H(15) 3.493 2_557
C(20) H(77) 3.171 1_545
C(21) H(2) 3.283 2_557
C(21) H(29) 3.598 1_565
C(22) H(1) 3.305 2_557
C(22) H(4) 3.496 2_547
C(22) H(5) 3.465 2_547
C(22) H(76) 3.472 1_545
C(22) H(77) 2.870 1_545
C(23) H(1) 3.272 2_557
C(23) H(43) 3.397 .
C(23) H(68) 3.591 .
C(23) H(76) 3.486 1_545
C(23) H(77) 2.860 1_545
C(24) H(1) 3.529 2_557
C(24) H(43) 3.385 .
C(24) H(44) 3.551 .
C(24) H(47) 3.068 .
C(24) H(62) 3.147 1_455
C(24) H(74) 3.569 1_545
C(24) H(76) 3.290 1_545
C(24) H(77) 3.333 1_545
C(24) H(78) 3.2(2) 2_547
C(25) H(45) 3.214 2_556
C(25) H(46) 2.995 2_556
C(25) H(53) 3.584 2_546
C(25) H(60) 2.988 1_655
C(26) H(45) 3.159 2_556
C(26) H(49) 3.264 2_556
C(26) H(51) 3.355 1_655
C(26) H(52) 3.565 1_655
C(26) H(53) 3.433 2_546
C(26) H(58) 3.147 1_655
C(26) H(60) 3.230 1_655
C(27) H(49) 3.356 2_556
C(27) H(50) 3.110 2_556
C(27) H(52) 3.087 1_655
C(27) H(58) 3.114 1_655
C(27) H(61) 3.313 1_665
C(28) H(46) 3.598 1_565
C(29) H(45) 3.368 1_565
C(29) H(66) 3.430 .
C(29) H(68) 3.370 .
C(29) H(70) 2.862 .
C(29) H(74) 3.560 .
C(29) H(75) 2.564 .
C(29) H(80) 3.535 1_565
C(30) H(46) 3.498 2_556
C(30) H(74) 2.950 1_545
C(31) H(46) 2.869 2_556
C(31) H(74) 3.100 1_545
C(32) H(41) 3.090 1_545
C(32) H(46) 3.047 2_556
C(32) H(74) 3.141 1_545
C(33) H(41) 2.710 1_545
C(33) H(46) 3.418 2_556
C(34) H(41) 3.486 1_545
C(34) H(46) 3.537 2_556
C(34) H(48) 3.142 2_546
C(34) H(50) 2.911 2_546
C(35) H(41) 3.361 1_545
C(35) H(74) 3.088 1_545
C(35) H(79) 3.034 .
C(36) H(46) 3.250 2_556
C(36) H(79) 2.733 .
C(37) H(39) 3.589 2_546
C(37) H(40) 3.223 2_546
C(37) H(46) 3.144 2_556
C(38) H(39) 3.443 1_455
C(39) H(39) 3.570 2_556
C(39) H(40) 3.325 1_455
C(39) H(51) 3.591 2_456
C(39) H(61) 3.429 1_565
C(40) H(59) 3.296 1_565
C(40) H(61) 3.589 1_565
C(40) H(79) 2.596 .
C(41) H(62) 3.251 1_455
C(41) H(71) 3.332 1_445
C(41) H(79) 2.792 .
C(42) H(71) 3.289 1_445
C(43) H(54) 3.584 1_545
C(43) H(71) 2.926 1_445
C(44) H(40) 3.339 1_445
C(44) H(52) 3.448 1_545
C(44) H(66) 3.282 1_445
C(44) H(70) 3.279 1_445
C(44) H(71) 2.777 1_445
C(45) H(1) 3.203 2_657
C(45) H(4) 3.314 2_647
C(45) H(11) 3.181 2_657
C(45) H(12) 3.521 2_657
C(45) H(56) 2.852 1_655
C(45) H(72) 3.529 1_545
C(46) H(4) 3.297 2_647
C(46) H(6) 3.427 2_647
C(46) H(11) 3.236 2_657
C(46) H(12) 3.465 2_657
C(46) H(22) 3.188 .
C(46) H(72) 2.511 1_545
C(47) H(42) 3.516 .
C(47) H(54) 3.519 1_655
C(47) H(70) 2.715 .
C(47) H(71) 2.818 .
C(47) H(73) 2.278 .
C(48) H(31) 3.530 .
C(48) H(33) 3.204 .
C(48) H(38) 3.434 .
C(48) H(42) 3.203 .
C(48) H(70) 2.867 .
C(48) H(71) 3.518 .
C(48) H(73) 2.308 .
C(48) H(75) 3.459 .
C(50) H(42) 2.972 .
C(50) H(60) 3.175 1_665
C(50) H(65) 3.035 1_565
C(50) H(66) 2.368 .
C(50) H(67) 2.779 .
C(50) H(69) 2.594 .
C(51) H(3) 3.550 2_657
C(51) H(6) 3.169 2_657
C(51) H(64) 3.389 1_565
C(51) H(65) 2.663 1_565
C(51) H(66) 2.854 .
C(51) H(67) 2.521 .
C(51) H(68) 3.549 .
C(51) H(69) 2.028 .
C(52) H(38) 3.514 1_565
C(52) H(41) 3.497 .
C(52) H(42) 2.593 .
C(52) H(47) 3.254 1_565
C(52) H(65) 3.570 1_565
C(52) H(69) 3.285 .
C(53) H(29) 3.313 1_565
C(53) H(31) 3.509 1_565
C(53) H(35) 2.988 1_565
C(53) H(38) 3.073 1_565
C(53) H(42) 3.198 .
C(53) H(69) 3.145 .
C(53) H(78) 3.3(2) 2_557
H(1) C(22) 3.305 2_547
H(1) C(23) 3.272 2_547
H(1) C(24) 3.529 2_547
H(1) C(45) 3.203 2_647
H(1) H(32) 3.117 2_547
H(1) H(36) 2.567 2_547
H(1) H(37) 2.750 2_547
H(1) H(62) 3.224 2_647
H(1) H(63) 2.394 2_647
H(2) C(21) 3.283 2_547
H(2) H(28) 3.404 2_557
H(2) H(32) 2.322 2_547
H(2) H(36) 2.921 2_547
H(2) H(37) 3.298 2_547
H(3) O(3) 3.431 2_557
H(3) O(6) 3.448 .
H(3) C(51) 3.550 2_647
H(3) H(63) 2.909 2_647
H(3) H(67) 2.833 2_647
H(3) H(72) 3.497 2_647
H(3) H(73) 2.805 2_647
H(4) O(3) 2.905 2_557
H(4) C(8) 3.349 1_565
H(4) C(22) 3.496 2_557
H(4) C(45) 3.314 2_657
H(4) C(46) 3.297 2_657
H(4) H(12) 2.397 1_565
H(4) H(35) 3.207 2_557
H(4) H(36) 2.921 2_557
H(4) H(62) 2.730 2_657
H(4) H(63) 3.557 2_657
H(4) H(64) 2.576 2_657
H(5) C(18) 3.484 2_557
H(5) C(22) 3.465 2_557
H(5) H(12) 2.956 1_565
H(5) H(28) 2.544 2_557
H(5) H(35) 2.977 2_557
H(5) H(36) 3.022 2_557
H(6) C(46) 3.427 2_657
H(6) C(51) 3.169 2_647
H(6) H(23) 3.147 2_657
H(6) H(64) 2.565 2_657
H(6) H(65) 3.511 2_657
H(6) H(72) 2.718 2_647
H(6) H(73) 2.787 2_647
H(7) C(8) 3.186 1_565
H(7) C(15) 3.439 2_657
H(7) H(12) 2.718 1_565
H(7) H(13) 2.828 1_565
H(7) H(14) 3.458 1_565
H(7) H(23) 2.984 2_657
H(7) H(24) 3.142 2_657
H(7) H(64) 2.878 2_657
H(8) H(13) 3.548 2_657
H(8) H(14) 3.507 2_657
H(8) H(16) 2.857 2_657
H(8) H(18) 3.421 2_647
H(8) H(19) 3.293 2_647
H(8) H(20) 3.472 2_647
H(8) H(23) 3.233 2_657
H(8) H(26) 3.119 2_657
H(9) C(12) 3.189 2_647
H(9) C(13) 3.384 2_647
H(9) C(15) 3.474 2_647
H(9) H(18) 3.300 2_647
H(9) H(19) 2.508 2_647
H(9) H(20) 2.785 2_647
H(9) H(22) 3.450 2_647
H(9) H(24) 2.739 2_647
H(9) H(26) 3.578 2_657
H(10) H(16) 3.567 2_657
H(10) H(20) 3.153 2_647
H(10) H(23) 2.713 2_657
H(10) H(26) 2.705 2_657
H(11) O(8) 2.565 2_647
H(11) C(45) 3.181 2_647
H(11) C(46) 3.236 2_647
H(11) H(63) 2.420 2_647
H(11) H(64) 3.203 2_647
H(11) H(67) 3.181 2_647
H(11) H(73) 3.080 2_647
H(12) C(3) 2.977 1_545
H(12) C(4) 3.285 1_545
H(12) C(45) 3.521 2_647
H(12) C(46) 3.465 2_647
H(12) H(4) 2.397 1_545
H(12) H(5) 2.956 1_545
H(12) H(7) 2.718 1_545
H(12) H(18) 3.458 1_545
H(12) H(36) 2.798 2_547
H(12) H(62) 3.490 2_647
H(12) H(63) 3.151 2_647
H(12) H(64) 2.824 2_647
H(13) C(15) 3.292 2_647
H(13) H(7) 2.828 1_545
H(13) H(8) 3.548 2_647
H(13) H(18) 3.392 1_545
H(13) H(19) 3.265 2_647
H(13) H(22) 3.323 2_647
H(13) H(24) 2.512 2_647
H(13) H(64) 3.145 2_647
H(14) C(12) 3.369 1_545
H(14) H(7) 3.458 1_545
H(14) H(8) 3.507 2_647
H(14) H(18) 2.487 1_545
H(14) H(20) 3.433 1_545
H(14) H(21) 3.426 1_545
H(14) H(30) 3.150 2_547
H(15) C(19) 3.493 2_547
H(15) H(30) 2.591 2_547
H(15) H(32) 2.984 2_547
H(15) H(36) 2.922 2_547
H(16) H(8) 2.857 2_647
H(16) H(10) 3.567 2_647
H(16) H(19) 3.258 2_647
H(17) H(27) 3.519 2_557
H(17) H(28) 3.063 2_557
H(18) C(9) 3.361 1_565
H(18) H(8) 3.421 2_657
H(18) H(9) 3.300 2_657
H(18) H(12) 3.458 1_565
H(18) H(13) 3.392 1_565
H(18) H(14) 2.487 1_565
H(19) C(6) 3.304 2_657
H(19) H(8) 3.293 2_657
H(19) H(9) 2.508 2_657
H(19) H(13) 3.265 2_657
H(19) H(16) 3.258 2_657
H(20) C(6) 3.306 2_657
H(20) C(17) 3.393 1_565
H(20) H(8) 3.472 2_657
H(20) H(9) 2.785 2_657
H(20) H(10) 3.153 2_657
H(20) H(14) 3.433 1_565
H(20) H(26) 2.752 1_565
H(20) H(27) 3.149 1_565
H(21) H(14) 3.426 1_565
H(21) H(25) 3.073 2_557
H(21) H(26) 3.565 1_565
H(21) H(27) 3.215 1_565
H(21) H(27) 2.998 2_557
H(22) O(8) 2.848 .
H(22) C(46) 3.188 .
H(22) H(9) 3.450 2_657
H(22) H(13) 3.323 2_657
H(22) H(64) 2.879 .
H(22) H(65) 3.406 .
H(23) C(4) 3.494 2_647
H(23) C(6) 3.386 2_647
H(23) H(6) 3.147 2_647
H(23) H(7) 2.984 2_647
H(23) H(8) 3.233 2_647
H(23) H(10) 2.713 2_647
H(23) H(64) 3.404 .
H(24) C(8) 3.479 2_657
H(24) H(7) 3.142 2_647
H(24) H(9) 2.739 2_657
H(24) H(13) 2.512 2_657
H(24) H(64) 3.519 .
H(25) H(21) 3.073 2_547
H(25) H(27) 2.971 2_557
H(26) C(6) 3.288 2_647
H(26) C(13) 3.549 1_545
H(26) H(8) 3.119 2_647
H(26) H(9) 3.578 2_647
H(26) H(10) 2.705 2_647
H(26) H(20) 2.752 1_545
H(26) H(21) 3.565 1_545
H(26) H(34) 2.962 1_545
H(27) H(17) 3.519 2_547
H(27) H(20) 3.149 1_545
H(27) H(21) 3.215 1_545
H(27) H(21) 2.998 2_547
H(27) H(25) 2.971 2_547
H(27) H(30) 3.381 2_547
H(27) H(34) 3.222 1_545
H(28) O(1) 3.569 2_547
H(28) C(3) 3.455 2_547
H(28) H(2) 3.404 2_547
H(28) H(5) 2.544 2_547
H(28) H(17) 3.063 2_547
H(28) H(32) 3.353 1_545
H(29) O(10) 3.296 1_545
H(29) C(21) 3.598 1_545
H(29) C(53) 3.313 1_545
H(29) H(32) 3.417 1_545
H(29) H(33) 3.371 1_545
H(29) H(34) 3.413 1_545
H(29) H(76) 3.428 1_545
H(29) H(77) 2.879 1_545
H(30) C(9) 3.315 2_557
H(30) H(14) 3.150 2_557
H(30) H(15) 2.591 2_557
H(30) H(27) 3.381 2_557
H(31) O(8) 3.207 .
H(31) C(48) 3.530 .
H(31) C(53) 3.509 1_545
H(31) H(65) 3.498 .
H(31) H(68) 3.171 .
H(31) H(77) 2.564 1_545
H(32) O(1) 3.444 2_557
H(32) C(1) 3.119 2_557
H(32) H(1) 3.117 2_557
H(32) H(2) 2.322 2_557
H(32) H(15) 2.984 2_557
H(32) H(28) 3.353 1_565
H(32) H(29) 3.417 1_565
H(33) O(8) 3.262 .
H(33) O(10) 2.534 .
H(33) C(48) 3.204 .
H(33) H(29) 3.371 1_565
H(33) H(68) 3.245 .
H(33) H(69) 2.734 .
H(33) H(76) 3.571 .
H(34) C(17) 3.403 1_565
H(34) H(26) 2.962 1_565
H(34) H(27) 3.222 1_565
H(34) H(29) 3.413 1_565
H(35) O(1) 2.852 2_547
H(35) C(3) 3.423 2_547
H(35) C(53) 2.988 1_545
H(35) H(4) 3.207 2_547
H(35) H(5) 2.977 2_547
H(35) H(76) 2.717 1_545
H(35) H(77) 2.425 1_545
H(35) H(78) 3.030 2_547
H(36) C(1) 3.177 2_557
H(36) C(3) 3.421 2_547
H(36) C(8) 3.470 2_557
H(36) C(9) 3.556 2_557
H(36) H(1) 2.567 2_557
H(36) H(2) 2.921 2_557
H(36) H(4) 2.921 2_547
H(36) H(5) 3.022 2_547
H(36) H(12) 2.798 2_557
H(36) H(15) 2.922 2_557
H(37) O(1) 3.209 2_557
H(37) O(6) 2.866 2_557
H(37) C(1) 3.406 2_557
H(37) H(1) 2.750 2_557
H(37) H(2) 3.298 2_557
H(37) H(43) 3.419 .
H(37) H(76) 3.583 .
H(37) H(78) 3.315 2_557
H(38) C(48) 3.434 .
H(38) C(52) 3.514 1_545
H(38) C(53) 3.073 1_545
H(38) H(42) 3.533 .
H(38) H(43) 2.865 .
H(38) H(68) 2.669 .
H(38) H(69) 3.439 .
H(38) H(74) 3.296 1_545
H(38) H(76) 3.247 1_545
H(38) H(77) 2.303 1_545
H(39) C(37) 3.589 2_556
H(39) C(38) 3.443 1_655
H(39) C(39) 3.570 2_546
H(39) H(45) 3.106 2_556
H(39) H(49) 2.805 2_556
H(39) H(50) 3.517 2_556
H(39) H(51) 2.723 1_655
H(39) H(52) 3.310 1_655
H(39) H(53) 2.711 2_546
H(39) H(55) 3.594 2_546
H(39) H(58) 3.209 1_655
H(39) H(60) 3.361 1_655
H(40) C(37) 3.223 2_556
H(40) C(39) 3.325 1_655
H(40) C(44) 3.339 1_665
H(40) H(46) 3.540 1_565
H(40) H(49) 3.031 2_556
H(40) H(50) 2.613 2_556
H(40) H(51) 3.529 1_655
H(40) H(51) 3.434 2_556
H(40) H(52) 2.391 1_655
H(40) H(58) 3.154 1_655
H(40) H(61) 2.522 1_665
H(41) O(2) 3.320 .
H(41) O(5) 2.965 1_565
H(41) O(6) 2.913 2_557
H(41) C(32) 3.090 1_565
H(41) C(33) 2.710 1_565
H(41) C(34) 3.486 1_565
H(41) C(35) 3.361 1_565
H(41) C(52) 3.497 .
H(41) H(45) 2.512 1_565
H(41) H(47) 3.469 1_565
H(41) H(70) 3.367 .
H(41) H(74) 3.354 .
H(41) H(75) 2.798 .
H(41) H(80) 2.681 1_565
H(42) O(6) 3.387 2_557
H(42) O(10) 3.125 .
H(42) C(47) 3.516 .
H(42) C(48) 3.203 .
H(42) C(50) 2.972 .
H(42) C(52) 2.593 .
H(42) C(53) 3.198 .
H(42) H(38) 3.533 .
H(42) H(66) 2.891 .
H(42) H(68) 2.935 .
H(42) H(69) 2.849 .
H(42) H(70) 2.009 .
H(42) H(71) 3.555 .
H(42) H(74) 2.903 .
H(42) H(75) 1.680 .
H(42) H(76) 3.209 .
H(43) O(2) 2.617 .
H(43) O(6) 3.325 2_557
H(43) C(23) 3.397 .
H(43) C(24) 3.385 .
H(43) H(37) 3.419 .
H(43) H(38) 2.865 .
H(43) H(68) 3.086 .
H(43) H(70) 3.510 .
H(43) H(74) 3.496 1_545
H(43) H(75) 3.243 .
H(43) H(79) 3.127 .
H(44) O(2) 2.748 .
H(44) C(24) 3.551 .
H(44) H(74) 2.718 1_545
H(44) H(79) 2.823 .
H(45) O(4) 3.555 1_545
H(45) N(3) 3.285 2_546
H(45) C(25) 3.214 2_546
H(45) C(26) 3.159 2_546
H(45) C(29) 3.368 1_545
H(45) H(39) 3.106 2_546
H(45) H(41) 2.512 1_545
H(45) H(55) 3.251 1_545
H(46) O(4) 3.494 1_545
H(46) N(3) 3.387 2_546
H(46) C(25) 2.995 2_546
H(46) C(28) 3.598 1_545
H(46) C(30) 3.498 2_546
H(46) C(31) 2.869 2_546
H(46) C(32) 3.047 2_546
H(46) C(33) 3.418 2_546
H(46) C(34) 3.537 2_546
H(46) C(36) 3.250 2_546
H(46) C(37) 3.144 2_546
H(46) H(40) 3.540 1_545
H(46) H(48) 2.660 2_546
H(46) H(49) 3.580 2_546
H(46) H(50) 2.369 2_546
H(47) O(2) 2.827 .
H(47) O(3) 3.039 .
H(47) O(6) 3.145 2_547
H(47) C(24) 3.068 .
H(47) C(52) 3.254 1_545
H(47) H(41) 3.469 1_545
H(47) H(74) 2.356 1_545
H(47) H(75) 3.557 1_545
H(47) H(76) 3.311 1_545
H(47) H(78) 3.578 2_547
H(47) H(79) 2.478 .
H(48) O(2) 3.417 .
H(48) N(3) 3.015 2_556
H(48) C(34) 3.142 2_556
H(48) H(46) 2.660 2_556
H(48) H(79) 2.876 .
H(49) C(26) 3.264 2_546
H(49) C(27) 3.356 2_546
H(49) H(39) 2.805 2_546
H(49) H(40) 3.031 2_546
H(49) H(46) 3.580 2_556
H(50) N(3) 2.850 2_556
H(50) C(27) 3.110 2_546
H(50) C(34) 2.911 2_556
H(50) H(39) 3.517 2_546
H(50) H(40) 2.613 2_546
H(50) H(46) 2.369 2_556
H(50) H(61) 3.597 2_456
H(51) C(26) 3.355 1_455
H(51) C(39) 3.591 2_446
H(51) H(39) 2.723 1_455
H(51) H(40) 3.529 1_455
H(51) H(40) 3.434 2_546
H(51) H(52) 3.103 2_446
H(51) H(53) 3.134 2_446
H(51) H(61) 3.547 2_456
H(52) C(26) 3.565 1_455
H(52) C(27) 3.087 1_455
H(52) C(44) 3.448 1_565
H(52) H(39) 3.310 1_455
H(52) H(40) 2.391 1_455
H(52) H(51) 3.103 2_456
H(52) H(59) 3.312 1_565
H(52) H(61) 2.626 1_565
H(53) N(3) 2.794 2_556
H(53) C(25) 3.584 2_556
H(53) C(26) 3.433 2_556
H(53) H(39) 2.711 2_556
H(53) H(51) 3.134 2_456
H(54) O(2) 3.405 .
H(54) O(7) 2.874 1_455
H(54) C(43) 3.584 1_565
H(54) C(47) 3.519 1_455
H(54) H(59) 2.912 1_565
H(54) H(61) 3.017 1_565
H(54) H(66) 3.342 1_455
H(54) H(79) 2.809 .
H(55) O(2) 3.123 .
H(55) O(5) 3.001 1_565
H(55) O(6) 3.464 2_557
H(55) H(39) 3.594 2_556
H(55) H(45) 3.251 1_565
H(55) H(59) 3.017 1_565
H(55) H(79) 2.633 .
H(55) H(80) 2.958 1_565
H(56) O(2) 3.590 .
H(56) O(3) 3.217 .
H(56) O(7) 2.427 1_455
H(56) C(45) 2.852 1_455
H(56) H(62) 2.402 1_455
H(56) H(63) 3.593 1_455
H(56) H(65) 3.503 1_455
H(56) H(71) 3.026 1_445
H(56) H(79) 2.872 .
H(57) O(3) 3.121 .
H(57) O(6) 3.356 2_547
H(57) H(62) 3.441 1_455
H(57) H(71) 3.171 1_445
H(57) H(78) 3.565 2_547
H(57) H(79) 3.034 .
H(58) O(7) 3.504 1_455
H(58) C(26) 3.147 1_455
H(58) C(27) 3.114 1_455
H(58) H(39) 3.209 1_455
H(58) H(40) 3.154 1_455
H(58) H(71) 3.100 1_445
H(59) C(40) 3.296 1_545
H(59) H(52) 3.312 1_545
H(59) H(54) 2.912 1_545
H(59) H(55) 3.017 1_545
H(59) H(71) 3.402 1_445
H(60) O(4) 3.280 1_445
H(60) N(3) 3.038 1_455
H(60) C(25) 2.988 1_455
H(60) C(26) 3.230 1_455
H(60) C(50) 3.175 1_445
H(60) H(39) 3.361 1_455
H(60) H(66) 3.527 1_445
H(60) H(70) 2.968 1_445
H(60) H(71) 2.739 1_445
H(60) H(75) 3.477 1_445
H(61) O(4) 3.007 1_445
H(61) C(27) 3.313 1_445
H(61) C(39) 3.429 1_545
H(61) C(40) 3.589 1_545
H(61) H(40) 2.522 1_445
H(61) H(50) 3.597 2_446
H(61) H(51) 3.547 2_446
H(61) H(52) 2.626 1_545
H(61) H(54) 3.017 1_545
H(61) H(66) 2.995 1_445
H(61) H(70) 3.443 1_445
H(61) H(71) 3.177 1_445
H(62) O(2) 3.515 1_655
H(62) O(3) 2.572 1_655
H(62) C(24) 3.147 1_655
H(62) C(41) 3.251 1_655
H(62) H(1) 3.224 2_657
H(62) H(4) 2.730 2_647
H(62) H(12) 3.490 2_657
H(62) H(56) 2.402 1_655
H(62) H(57) 3.441 1_655
H(62) H(72) 3.565 1_545
H(62) H(79) 3.275 1_655
H(63) C(1) 2.988 2_657
H(63) C(2) 3.443 2_657
H(63) C(7) 3.062 2_657
H(63) C(8) 3.570 2_657
H(63) H(1) 2.394 2_657
H(63) H(3) 2.909 2_657
H(63) H(4) 3.557 2_647
H(63) H(11) 2.420 2_657
H(63) H(12) 3.151 2_657
H(63) H(56) 3.593 1_655
H(63) H(73) 3.085 .
H(64) C(3) 3.212 2_647
H(64) C(4) 3.010 2_647
H(64) C(8) 3.344 2_657
H(64) C(15) 3.443 .
H(64) C(51) 3.389 1_545
H(64) H(4) 2.576 2_647
H(64) H(6) 2.565 2_647
H(64) H(7) 2.878 2_647
H(64) H(11) 3.203 2_657
H(64) H(12) 2.824 2_657
H(64) H(13) 3.145 2_657
H(64) H(22) 2.879 .
H(64) H(23) 3.404 .
H(64) H(24) 3.519 .
H(64) H(72) 2.448 1_545
H(65) O(9) 2.252 1_545
H(65) C(50) 3.035 1_545
H(65) C(51) 2.663 1_545
H(65) C(52) 3.570 1_545
H(65) H(6) 3.511 2_647
H(65) H(22) 3.406 .
H(65) H(31) 3.498 .
H(65) H(56) 3.503 1_655
H(65) H(71) 3.264 1_545
H(65) H(72) 1.799 1_545
H(65) H(73) 3.263 1_545
H(65) H(77) 3.183 1_545
H(66) O(4) 3.154 .
H(66) O(10) 3.423 .
H(66) C(29) 3.430 .
H(66) C(44) 3.282 1_665
H(66) C(50) 2.368 .
H(66) C(51) 2.854 .
H(66) H(42) 2.891 .
H(66) H(54) 3.342 1_655
H(66) H(60) 3.527 1_665
H(66) H(61) 2.995 1_665
H(66) H(70) 2.040 .
H(66) H(71) 2.244 .
H(66) H(73) 2.556 .
H(66) H(75) 3.050 .
H(67) O(10) 3.471 .
H(67) C(50) 2.779 .
H(67) C(51) 2.521 .
H(67) H(3) 2.833 2_657
H(67) H(11) 3.181 2_657
H(67) H(70) 2.948 .
H(67) H(71) 2.574 .
H(67) H(72) 3.250 .
H(67) H(73) 1.740 .
H(68) O(9) 2.875 1_545
H(68) O(10) 3.072 .
H(68) C(23) 3.591 .
H(68) C(29) 3.370 .
H(68) C(51) 3.549 .
H(68) H(31) 3.171 .
H(68) H(33) 3.245 .
H(68) H(38) 2.669 .
H(68) H(42) 2.935 .
H(68) H(43) 3.086 .
H(68) H(70) 3.229 .
H(68) H(73) 3.247 .
H(68) H(77) 3.289 1_545
H(69) O(10) 1.607 .
H(69) C(50) 2.594 .
H(69) C(51) 2.028 .
H(69) C(52) 3.285 .
H(69) C(53) 3.145 .
H(69) H(33) 2.734 .
H(69) H(38) 3.439 .
H(69) H(42) 2.849 .
H(69) H(70) 2.341 .
H(69) H(71) 3.172 .
H(69) H(72) 2.936 .
H(69) H(73) 1.908 .
H(69) H(75) 2.752 .
H(69) H(76) 3.577 .
H(70) O(4) 3.123 .
H(70) C(29) 2.862 .
H(70) C(44) 3.279 1_665
H(70) C(47) 2.715 .
H(70) C(48) 2.867 .
H(70) H(41) 3.367 .
H(70) H(42) 2.009 .
H(70) H(43) 3.510 .
H(70) H(60) 2.968 1_665
H(70) H(61) 3.443 1_665
H(70) H(66) 2.040 .
H(70) H(67) 2.948 .
H(70) H(68) 3.229 .
H(70) H(69) 2.341 .
H(71) C(41) 3.332 1_665
H(71) C(42) 3.289 1_665
H(71) C(43) 2.926 1_665
H(71) C(44) 2.777 1_665
H(71) C(47) 2.818 .
H(71) C(48) 3.518 .
H(71) H(42) 3.555 .
H(71) H(56) 3.026 1_665
H(71) H(57) 3.171 1_665
H(71) H(58) 3.100 1_665
H(71) H(59) 3.402 1_665
H(71) H(60) 2.739 1_665
H(71) H(61) 3.177 1_665
H(71) H(65) 3.264 1_565
H(71) H(66) 2.244 .
H(71) H(67) 2.574 .
H(71) H(69) 3.172 .
H(72) C(45) 3.529 1_565
H(72) C(46) 2.511 1_565
H(72) H(3) 3.497 2_657
H(72) H(6) 2.718 2_657
H(72) H(62) 3.565 1_565
H(72) H(64) 2.448 1_565
H(72) H(65) 1.799 1_565
H(72) H(67) 3.250 .
H(72) H(69) 2.936 .
H(73) O(7) 3.502 .
H(73) O(8) 2.667 .
H(73) C(47) 2.278 .
H(73) C(48) 2.308 .
H(73) H(3) 2.805 2_657
H(73) H(6) 2.787 2_657
H(73) H(11) 3.080 2_657
H(73) H(63) 3.085 .
H(73) H(65) 3.263 1_565
H(73) H(66) 2.556 .
H(73) H(67) 1.740 .
H(73) H(68) 3.247 .
H(73) H(69) 1.908 .
H(74) C(24) 3.569 1_565
H(74) C(29) 3.560 .
H(74) C(30) 2.950 1_565
H(74) C(31) 3.100 1_565
H(74) C(32) 3.141 1_565
H(74) C(35) 3.088 1_565
H(74) H(38) 3.296 1_565
H(74) H(41) 3.354 .
H(74) H(42) 2.903 .
H(74) H(43) 3.496 1_565
H(74) H(44) 2.718 1_565
H(74) H(47) 2.356 1_565
H(75) O(4) 3.248 .
H(75) C(29) 2.564 .
H(75) C(48) 3.459 .
H(75) H(41) 2.798 .
H(75) H(42) 1.680 .
H(75) H(43) 3.243 .
H(75) H(47) 3.557 1_565
H(75) H(60) 3.477 1_665
H(75) H(66) 3.050 .
H(75) H(69) 2.752 .
H(76) O(1) 2.647 2_557
H(76) O(3) 3.080 1_565
H(76) O(6) 2.935 2_557
H(76) C(22) 3.472 1_565
H(76) C(23) 3.486 1_565
H(76) C(24) 3.290 1_565
H(76) H(29) 3.428 1_565
H(76) H(33) 3.571 .
H(76) H(35) 2.717 1_565
H(76) H(37) 3.583 .
H(76) H(38) 3.247 1_565
H(76) H(42) 3.209 .
H(76) H(47) 3.311 1_565
H(76) H(69) 3.577 .
H(76) H(78) 2.344 2_557
H(77) C(20) 3.171 1_565
H(77) C(22) 2.870 1_565
H(77) C(23) 2.860 1_565
H(77) C(24) 3.333 1_565
H(77) H(29) 2.879 1_565
H(77) H(31) 2.564 1_565
H(77) H(35) 2.425 1_565
H(77) H(38) 2.303 1_565
H(77) H(65) 3.183 1_565
H(77) H(68) 3.289 1_565
H(78) O(3) 2.2(3) 2_557
H(78) O(6) 2.0(2) .
H(78) C(24) 3.2(3) 2_557
H(78) C(53) 3.3(2) 2_547
H(78) H(35) 3.030 2_557
H(78) H(37) 3.315 2_547
H(78) H(47) 3.578 2_557
H(78) H(57) 3.565 2_557
H(78) H(76) 2.344 2_547
H(78) H(80) 3.198 2_557
H(79) O(6) 3.103 2_557
H(79) N(1) 1.803 .
H(79) C(35) 3.034 .
H(79) C(36) 2.733 .
H(79) C(40) 2.596 .
H(79) C(41) 2.792 .
H(79) H(43) 3.127 .
H(79) H(44) 2.823 .
H(79) H(47) 2.478 .
H(79) H(48) 2.876 .
H(79) H(54) 2.809 .
H(79) H(55) 2.633 .
H(79) H(56) 2.872 .
H(79) H(57) 3.034 .
H(79) H(62) 3.275 1_455
H(80) O(6) 1.771 2_547
H(80) C(29) 3.535 1_545
H(80) H(41) 2.681 1_545
H(80) H(55) 2.958 1_545
H(80) H(78) 3.198 2_547

loop_
_geom_hbond_atom_site_label_D
_geom_hbond_atom_site_label_H
_geom_hbond_atom_site_label_A
_geom_hbond_site_symmetry_A
_geom_hbond_distance_DA
_geom_hbond_distance_DH
_geom_hbond_distance_HA
_geom_hbond_angle_DHA
_geom_hbond_publ_flag
O(2) H(79) N(1) . 2.620(11) 0.832 1.797 169.5 no
O(5) H(80) O(6) 2_535 2.601(12) 0.830 1.773 175.2 no

loop_
_geom_torsion_atom_site_label_1
_geom_torsion_atom_site_label_2
_geom_torsion_atom_site_label_3
_geom_torsion_atom_site_label_4
_geom_torsion
C(29) O(4) C(28) C(27) 179.2(13)
C(29) O(4) C(28) C(30) -2.6(19)
C(45) O(7) C(47) C(48) -74(3)
C(47) O(7) C(45) C(46) 80(3)
C(46) O(8) C(48) C(47) -63(3)
C(48) O(8) C(46) C(45) 73(2)
C(50) O(9) C(52) C(53) 103(4)
C(52) O(9) C(50) C(51) -96(3)
C(51) O(10) C(53) C(52) 49(4)
C(53) O(10) C(51) C(50) -55(4)
C(36) N(1) C(40) C(39) 55.6(11)
C(40) N(1) C(36) C(35) 164.3(8)
C(40) N(1) C(36) C(37) -70.9(11)
C(36) N(1) C(41) C(42) -62.4(13)
C(41) N(1) C(36) C(35) -75.1(10)
C(41) N(1) C(36) C(37) 49.6(12)
C(40) N(1) C(41) C(42) 56.5(13)
C(41) N(1) C(40) C(39) -67.7(11)
C(25) N(3) C(34) C(33) 2(2)
C(34) N(3) C(25) C(26) 180.0(12)
C(34) N(3) C(25) C(31) -0.3(16)
C(2) C(1) C(7) C(5) -54.4(12)
C(2) C(1) C(7) C(8) 178.0(9)
C(7) C(1) C(2) O(1) 177.8(9)
C(7) C(1) C(2) C(3) 53.8(12)
O(1) C(2) C(3) C(4) -177.4(9)
C(1) C(2) C(3) C(4) -56.3(12)
C(2) C(3) C(4) C(5) 60.3(11)
C(3) C(4) C(5) C(6) -173.5(9)
C(3) C(4) C(5) C(7) -56.9(11)
C(3) C(4) C(5) C(11) 64.2(12)
C(4) C(5) C(7) C(1) 53.7(11)
C(4) C(5) C(7) C(8) -179.4(9)
C(4) C(5) C(11) C(10) -176.1(8)
C(4) C(5) C(11) C(12) 57.0(12)
C(6) C(5) C(7) C(1) 164.9(9)
C(6) C(5) C(7) C(8) -68.1(12)
C(6) C(5) C(11) C(10) 67.2(12)
C(6) C(5) C(11) C(12) -59.8(13)
C(7) C(5) C(11) C(10) -57.0(11)
C(7) C(5) C(11) C(12) 176.1(9)
C(11) C(5) C(7) C(1) -69.8(12)
C(11) C(5) C(7) C(8) 57.1(12)
C(1) C(7) C(8) C(9) 73.0(12)
C(5) C(7) C(8) C(9) -55.3(12)
C(7) C(8) C(9) C(10) 55.2(13)
C(8) C(9) C(10) C(11) -56.1(13)
C(8) C(9) C(10) C(16) -177.7(9)
C(9) C(10) C(11) C(5) 56.6(12)
C(9) C(10) C(11) C(12) -175.2(9)
C(9) C(10) C(16) C(14) -178.2(9)
C(9) C(10) C(16) C(17) -57.0(13)
C(11) C(10) C(16) C(14) 59.6(11)
C(11) C(10) C(16) C(17) -179.2(9)
C(16) C(10) C(11) C(5) 179.8(6)
C(16) C(10) C(11) C(12) -52.0(12)
C(5) C(11) C(12) C(13) 179.0(10)
C(10) C(11) C(12) C(13) 51.9(13)
C(11) C(12) C(13) C(14) -54.1(13)
C(12) C(13) C(14) C(15) -67.3(12)
C(12) C(13) C(14) C(16) 54.6(11)
C(12) C(13) C(14) C(19) 165.8(9)
C(13) C(14) C(16) C(10) -60.2(11)
C(13) C(14) C(16) C(17) 170.7(8)
C(13) C(14) C(19) C(18) -158.9(9)
C(13) C(14) C(19) C(20) 78.6(12)
C(15) C(14) C(16) C(10) 59.2(12)
C(15) C(14) C(16) C(17) -69.9(11)
C(15) C(14) C(19) C(18) 75.0(11)
C(15) C(14) C(19) C(20) -47.5(14)
C(16) C(14) C(19) C(18) -44.6(9)
C(16) C(14) C(19) C(20) -167.1(9)
C(19) C(14) C(16) C(10) 177.4(9)
C(19) C(14) C(16) C(17) 48.3(10)
C(10) C(16) C(17) C(18) -158.3(10)
C(14) C(16) C(17) C(18) -31.2(11)
C(16) C(17) C(18) C(19) 3.2(12)
C(17) C(18) C(19) C(14) 26.3(11)
C(17) C(18) C(19) C(20) 151.5(9)
C(14) C(19) C(20) C(21) -62.3(12)
C(14) C(19) C(20) C(22) 172.7(9)
C(18) C(19) C(20) C(21) -178.5(9)
C(18) C(19) C(20) C(22) 56.6(12)
C(19) C(20) C(22) C(23) -177.2(10)
C(21) C(20) C(22) C(23) 58.8(13)
C(20) C(22) C(23) C(24) 167.7(12)
C(22) C(23) C(24) O(2) 170.7(12)
C(22) C(23) C(24) O(3) -5(2)
N(3) C(25) C(26) C(27) -178.9(14)
N(3) C(25) C(31) C(30) 178.0(13)
N(3) C(25) C(31) C(32) -3(2)
C(26) C(25) C(31) C(30) -2.3(19)
C(26) C(25) C(31) C(32) 177.1(12)
C(31) C(25) C(26) C(27) 1(2)
C(25) C(26) C(27) C(28) -1(2)
C(26) C(27) C(28) O(4) -179.6(11)
C(26) C(27) C(28) C(30) 2(2)
O(4) C(28) C(30) C(31) 178.9(12)
C(27) C(28) C(30) C(31) -3(2)
C(28) C(30) C(31) C(25) 3.1(19)
C(28) C(30) C(31) C(32) -176.2(12)
C(25) C(31) C(32) C(33) 3.6(17)
C(25) C(31) C(32) C(35) -175.9(10)
C(30) C(31) C(32) C(33) -177.0(12)
C(30) C(31) C(32) C(35) 3.5(19)
C(31) C(32) C(33) C(34) -2.0(17)
C(31) C(32) C(35) O(5) -171.1(10)
C(31) C(32) C(35) C(36) 71.8(12)
C(33) C(32) C(35) O(5) 9.4(13)
C(33) C(32) C(35) C(36) -107.7(11)
C(35) C(32) C(33) C(34) 177.5(10)
C(32) C(33) C(34) N(3) -1(2)
O(5) C(35) C(36) N(1) 81.9(10)
O(5) C(35) C(36) C(37) -39.4(11)
C(32) C(35) C(36) N(1) -159.9(9)
C(32) C(35) C(36) C(37) 78.7(11)
N(1) C(36) C(37) C(38) 14.1(14)
C(35) C(36) C(37) C(38) 134.9(10)
C(36) C(37) C(38) C(39) 51.9(13)
C(36) C(37) C(38) C(42) -67.4(14)
C(37) C(38) C(39) C(40) -67.1(12)
C(37) C(38) C(42) C(41) 53.9(15)
C(37) C(38) C(42) C(43) -67.1(14)
C(39) C(38) C(42) C(41) -62.2(13)
C(39) C(38) C(42) C(43) 176.8(11)
C(42) C(38) C(39) C(40) 51.1(13)
C(38) C(39) C(40) N(1) 12.0(14)
N(1) C(41) C(42) C(38) 7.1(15)
N(1) C(41) C(42) C(43) 130.0(13)
C(38) C(42) C(43) C(44) -111(2)
C(41) C(42) C(43) C(44) 129(2)
O(7) C(45) C(46) O(8) -79(2)
O(7) C(47) C(48) O(8) 67(3)
O(9) C(50) C(51) O(10) 85(4)
O(9) C(52) C(53) O(10) -77(4)
